data_7017293
loop_
_publ_author_name
'Chen, Wen-Tong'
'Yamada, Yusuke'
'Liu, Guang-Ning'
'Kubota, Akira'
'Ichikawa, Takayuki'
'Kojima, Yoshitsugu'
'Guo, Guo-Cong'
'Fukuzumi, Shunichi'

_publ_section_title
;
 X-Ray crystal structure of [HSm{V(IV)O(TPPS)}](n) and encapsulation of
 nitrogen molecules in 1-D channels.
;
_journal_issue 48
_journal_name_full 'Dalton transactions (Cambridge, England : 2003)'
_journal_page_first 12826
_journal_page_last 12831
_journal_paper_doi 10.1039/c1dt10956a
_journal_volume 40
_journal_year 2011
_chemical_formula_moiety H[SmV(TPPS)O]n
_chemical_formula_sum 'C44 H26 N4 O13 S4 Sm V'
_chemical_formula_weight 1146.25
_chemical_melting_point ?
_chemical_name_common H(SmV(TPPS)O)n
_chemical_name_systematic H[SmV(TPPS)O]n
_space_group_IT_number 124
_symmetry_cell_setting tetragonal
_symmetry_space_group_name_Hall '-P 4 2c'
_symmetry_space_group_name_H-M 'P 4/m c c'
_atom_sites_solution_hydrogens geom
_atom_sites_solution_primary direct
_atom_sites_solution_secondary difmap
_audit_creation_method SHELXL-97
_cell_angle_alpha 90.00
_cell_angle_beta 90.00
_cell_angle_gamma 90.00
_cell_formula_units_Z 2
_cell_length_a 15.368(3)
_cell_length_b 15.368(3)
_cell_length_c 9.914(3)
_cell_measurement_reflns_used 5485
_cell_measurement_temperature 123.1500
_cell_measurement_theta_max 27.4835
_cell_measurement_theta_min 3.3561
_cell_volume 2341.4(10)
_computing_cell_refinement 'CrystalClear (Rigaku Corp., 2002)'
_computing_data_collection 'CrystalClear (Rigaku Corp., 2002)'
_computing_data_reduction 'CrystalClear (Rigaku Corp., 2002)'
_computing_publication_material 'Siemens SHELXTL^TM^ 5'
_computing_structure_refinement 'Siemens SHELXTL^TM^ 5'
_computing_structure_solution 'Siemens SHELXTL^TM^ 5'
_diffrn_ambient_temperature 123.1500
_diffrn_measured_fraction_theta_full 0.892
_diffrn_measured_fraction_theta_max 0.892
_diffrn_measurement_device_type 'Rigaku Mercury CCD'
_diffrn_measurement_method \w
_diffrn_radiation_monochromator graphite
_diffrn_radiation_source 'rotating-anode generator'
_diffrn_radiation_type MoK\a
_diffrn_radiation_wavelength 0.71073
_diffrn_reflns_av_R_equivalents 0.0651
_diffrn_reflns_av_sigmaI/netI 0.0333
_diffrn_reflns_limit_h_max 17
_diffrn_reflns_limit_h_min -18
_diffrn_reflns_limit_k_max 18
_diffrn_reflns_limit_k_min -18
_diffrn_reflns_limit_l_max 11
_diffrn_reflns_limit_l_min -8
_diffrn_reflns_number 12683
_diffrn_reflns_theta_full 25.02
_diffrn_reflns_theta_max 25.02
_diffrn_reflns_theta_min 3.61
_exptl_absorpt_coefficient_mu 1.687
_exptl_absorpt_correction_T_max 0.859
_exptl_absorpt_correction_T_min 0.817
_exptl_absorpt_correction_type multi-scan
_exptl_absorpt_process_details 'Sphere (Rigaku CrystalClear)'
_exptl_crystal_colour Red
_exptl_crystal_density_diffrn 1.629
_exptl_crystal_density_meas ?
_exptl_crystal_density_method 'not measured'
_exptl_crystal_description Block
_exptl_crystal_F_000 1142
_exptl_crystal_size_max 0.1800
_exptl_crystal_size_mid 0.1000
_exptl_crystal_size_min 0.0900
_refine_diff_density_max 0.946
_refine_diff_density_min -1.218
_refine_diff_density_rms 0.130
_refine_ls_extinction_method none
_refine_ls_goodness_of_fit_ref 1.020
_refine_ls_hydrogen_treatment constr
_refine_ls_matrix_type full
_refine_ls_number_parameters 95
_refine_ls_number_reflns 990
_refine_ls_number_restraints 55
_refine_ls_restrained_S_all 1.086
_refine_ls_R_factor_all 0.0675
_refine_ls_R_factor_gt 0.0648
_refine_ls_shift/su_max 0.000
_refine_ls_shift/su_mean 0.000
_refine_ls_structure_factor_coef Fsqd
_refine_ls_weighting_details 'calc w=1/[\s^2^(Fo^2^)+(0.1081P)^2^+17.7769P] where P=(Fo^2^+2Fc^2^)/3'
_refine_ls_weighting_scheme calc
_refine_ls_wR_factor_gt 0.1677
_refine_ls_wR_factor_ref 0.1703
_reflns_number_gt 955
_reflns_number_total 990
_reflns_threshold_expression >2sigma(I)
_cod_data_source_file c1dt10956a.txt
_cod_data_source_block 1
_cod_depositor_comments
;
The following automatic conversions were performed:

'_chemical_melting_point' value 'not measured' was changed to '?' -
the value is undefined or not given.

'_symmetry_cell_setting' value
'TETRAGONAL' changed to 'tetragonal' according to
/home/saulius/struct/CIF-dictionaries/cif_core.dic dictionary named
'cif_core.dic' version 2.4.1 from
2010-06-29.

'_exptl_absorpt_correction_type' value 'Multi-scan'
changed to 'multi-scan' according to
/home/saulius/struct/CIF-dictionaries/cif_core.dic dictionary named
'cif_core.dic' version 2.4.1 from 2010-06-29.

Automatic conversion script
Id: cif_fix_values 1715 2011-07-08 13:25:40Z adriana 

The following automatic conversions were performed:

'_exptl_crystal_density_meas' value 'not measured' was changed to '?'
- the value is perceived as not measured.

Automatic conversion script
Id: cif_fix_values 3008 2015-01-20 13:52:24Z robertas 
;
_cod_original_cell_volume 2341.5(10)
_cod_original_sg_symbol_H-M P4/mcc
_cod_database_code 7017293

loop_
_symmetry_equiv_pos_as_xyz
'x, y, z'
'-x, -y, z'
'-y, x, z'
'y, -x, z'
'-x, y, -z+1/2'
'x, -y, -z+1/2'
'y, x, -z+1/2'
'-y, -x, -z+1/2'
'-x, -y, -z'
'x, y, -z'
'y, -x, -z'
'-y, x, -z'
'x, -y, z-1/2'
'-x, y, z-1/2'
'-y, -x, z-1/2'
'y, x, z-1/2'

loop_
_atom_site_label
_atom_site_type_symbol
_atom_site_fract_x
_atom_site_fract_y
_atom_site_fract_z
_atom_site_U_iso_or_equiv
_atom_site_adp_type
_atom_site_occupancy
_atom_site_symmetry_multiplicity
_atom_site_calc_flag
_atom_site_refinement_flags
Sm1 Sm -0.5000 -0.5000 -1.7500 0.02312(8) Uani 1 8 d S
V1 V 0.0000 0.0000 -1.89758(18) 0.0757(11) Uani 0.50 4 d SPDU
S1 S -0.31842(6) -0.52680(5) -2.0000 0.0270(2) Uani 1 2 d S
N1 N -0.1304(3) -0.0324(3) -2.0000 0.0840(18) Uani 1 2 d SU
O1 O -0.37246(14) -0.53096(13) -1.8806(3) 0.0527(6) Uani 1 1 d .
O2 O -0.25117(16) -0.59034(16) -2.0000 0.0312(7) Uani 1 2 d S
O3 O 0.0000 0.0000 -1.7500 0.121(6) Uani 1 8 d SD
C1 C -0.2656(2) -0.4254(2) -2.0000 0.0298(10) Uani 1 2 d S
C2 C -0.2425(2) -0.3869(2) -2.1186(4) 0.0623(11) Uani 1 1 d .
H2A H -0.2608 -0.4117 -2.1994 0.075 Uiso 1 1 calc R
C3 C -0.1923(3) -0.3117(3) -2.1221(5) 0.0812(13) Uani 1 1 d U
H3A H -0.1743 -0.2874 -2.2034 0.097 Uiso 1 1 calc R
C4 C -0.1702(3) -0.2745(3) -2.0000 0.0560(14) Uani 1 2 d SU
C5 C -0.1180(4) -0.1929(3) -2.0000 0.0690(17) Uani 1 2 d SU
C6 C -0.1651(3) -0.1120(3) -2.0000 0.0711(17) Uani 1 2 d SU
C7 C -0.2557(3) -0.1057(4) -2.0000 0.0675(17) Uani 1 2 d SU
H7A H -0.2942 -0.1524 -2.0000 0.081 Uiso 1 2 calc SR
C8 C -0.2783(4) -0.0207(4) -2.0000 0.0705(18) Uani 1 2 d SU
H8A H -0.3345 0.0018 -2.0000 0.085 Uiso 1 2 calc SR
C9 C -0.1972(4) 0.0287(4) -2.0000 0.080(2) Uani 1 2 d SU

loop_
_atom_site_aniso_label
_atom_site_aniso_U_11
_atom_site_aniso_U_22
_atom_site_aniso_U_33
_atom_site_aniso_U_23
_atom_site_aniso_U_13
_atom_site_aniso_U_12
Sm1 0.01947(9) 0.01947(9) 0.03042(18) 0.000 0.000 0.000
V1 0.0376(7) 0.0376(7) 0.152(3) 0.000 0.000 0.000
S1 0.0187(4) 0.0184(3) 0.0440(5) 0.000 0.000 -0.0007(3)
N1 0.042(2) 0.051(2) 0.159(4) 0.000 0.000 0.0058(19)
O1 0.0469(11) 0.0303(9) 0.0810(14) -0.0131(10) 0.0373(10) -0.0076(8)
O2 0.0241(11) 0.0203(11) 0.0493(14) 0.000 0.000 0.0048(10)
O3 0.034(2) 0.034(2) 0.296(19) 0.000 0.000 0.000
C1 0.0164(15) 0.0206(16) 0.052(2) 0.000 0.000 -0.0019(13)
C2 0.0532(17) 0.0557(17) 0.078(2) 0.0267(16) -0.0069(18) -0.0324(14)
C3 0.061(2) 0.0658(19) 0.117(3) 0.0501(19) -0.010(2) -0.0207(17)
C4 0.034(2) 0.0305(19) 0.103(3) 0.000 0.000 -0.0044(17)
C5 0.047(2) 0.044(2) 0.117(4) 0.000 0.000 -0.001(2)
C6 0.040(2) 0.039(2) 0.134(4) 0.000 0.000 0.002(2)
C7 0.036(2) 0.051(3) 0.116(4) 0.000 0.000 -0.009(2)
C8 0.039(2) 0.052(3) 0.121(4) 0.000 0.000 0.005(2)
C9 0.061(3) 0.061(3) 0.118(4) 0.000 0.000 -0.004(3)

loop_
_atom_type_symbol
_atom_type_description
_atom_type_scat_dispersion_real
_atom_type_scat_dispersion_imag
_atom_type_scat_source
C C 0.0033 0.0016 'International Tables Vol C Tables 4.2.6.8 and 6.1.1.4'
H H 0.0000 0.0000 'International Tables Vol C Tables 4.2.6.8 and 6.1.1.4'
N N 0.0061 0.0033 'International Tables Vol C Tables 4.2.6.8 and 6.1.1.4'
O O 0.0106 0.0060 'International Tables Vol C Tables 4.2.6.8 and 6.1.1.4'
S S 0.1246 0.1234 'International Tables Vol C Tables 4.2.6.8 and 6.1.1.4'
V V 0.3005 0.5294 'International Tables Vol C Tables 4.2.6.8 and 6.1.1.4'
Sm Sm -0.1638 3.4418 'International Tables Vol C Tables 4.2.6.8 and 6.1.1.4'

loop_
_geom_angle_atom_site_label_1
_geom_angle_atom_site_label_2
_geom_angle_atom_site_label_3
_geom_angle
_geom_angle_site_symmetry_1
_geom_angle_site_symmetry_3
O1 Sm1 O1 73.03(6) 4_545 2_445
O1 Sm1 O1 128.06(10) 4_545 6_541
O1 Sm1 O1 157.10(10) 2_445 6_541
O1 Sm1 O1 73.03(6) 4_545 .
O1 Sm1 O1 114.59(12) 2_445 .
O1 Sm1 O1 70.29(12) 6_541 .
O1 Sm1 O1 114.59(12) 4_545 3_455
O1 Sm1 O1 73.03(6) 2_445 3_455
O1 Sm1 O1 88.13(11) 6_541 3_455
O1 Sm1 O1 73.03(6) . 3_455
O1 Sm1 O1 88.13(11) 4_545 5_451
O1 Sm1 O1 70.29(12) 2_445 5_451
O1 Sm1 O1 114.59(12) 6_541 5_451
O1 Sm1 O1 157.10(10) . 5_451
O1 Sm1 O1 128.06(10) 3_455 5_451
O1 Sm1 O1 70.29(12) 4_545 8_441
O1 Sm1 O1 128.06(10) 2_445 8_441
O1 Sm1 O1 73.03(6) 6_541 8_441
O1 Sm1 O1 88.13(11) . 8_441
O1 Sm1 O1 157.10(10) 3_455 8_441
O1 Sm1 O1 73.03(6) 5_451 8_441
O1 Sm1 O1 157.10(10) 4_545 7_551
O1 Sm1 O1 88.13(11) 2_445 7_551
O1 Sm1 O1 73.03(6) 6_541 7_551
O1 Sm1 O1 128.06(10) . 7_551
O1 Sm1 O1 70.29(12) 3_455 7_551
O1 Sm1 O1 73.03(6) 5_451 7_551
O1 Sm1 O1 114.59(12) 8_441 7_551
O3 V1 V1 180.000(1) . 9_551
O3 V1 N1 116.19(7) . 3
V1 V1 N1 63.81(7) 9_551 3
O3 V1 N1 116.19(7) . .
V1 V1 N1 63.81(7) 9_551 .
N1 V1 N1 78.77(6) 3 .
O3 V1 N1 116.19(7) . 9_551
V1 V1 N1 63.81(7) 9_551 9_551
N1 V1 N1 78.77(6) 3 9_551
N1 V1 N1 127.62(14) . 9_551
O3 V1 N1 116.19(7) . 11_551
V1 V1 N1 63.81(7) 9_551 11_551
N1 V1 N1 127.62(14) 3 11_551
N1 V1 N1 78.77(6) . 11_551
N1 V1 N1 78.77(5) 9_551 11_551
O3 V1 V1 0.0 . 5_551
V1 V1 V1 180.000(1) 9_551 5_551
N1 V1 V1 116.19(7) 3 5_551
N1 V1 V1 116.19(7) . 5_551
N1 V1 V1 116.19(7) 9_551 5_551
N1 V1 V1 116.19(7) 11_551 5_551
O2 S1 O1 112.75(10) . 10_551
O2 S1 O1 112.75(10) . .
O1 S1 O1 109.7(2) 10_551 .
O2 S1 C1 105.88(16) . .
O1 S1 C1 107.71(11) 10_551 .
O1 S1 C1 107.71(11) . .
C6 N1 C9 108.9(5) . .
C6 N1 V1 123.1(3) . 9_551
C9 N1 V1 119.8(3) . 9_551
C6 N1 V1 123.1(3) . .
C9 N1 V1 119.8(3) . .
V1 N1 V1 52.38(14) 9_551 .
S1 O1 Sm1 154.46(15) . .
V1 O3 V1 180.000(1) . 5_551
C2 C1 C2 119.2(4) . 10_551
C2 C1 S1 120.3(2) . .
C2 C1 S1 120.3(2) 10_551 .
C1 C2 C3 121.8(4) . .
C1 C2 H2A 119.1 . .
C3 C2 H2A 119.1 . .
C4 C3 C2 117.3(4) . .
C4 C3 H3A 121.4 . .
C2 C3 H3A 121.4 . .
C3 C4 C3 122.5(5) . 10_551
C3 C4 C5 118.8(2) . .
C3 C4 C5 118.8(2) 10_551 .
C9 C5 C6 123.0(5) 3 .
C9 C5 C4 119.9(5) 3 .
C6 C5 C4 117.2(5) . .
N1 C6 C7 109.6(5) . .
N1 C6 C5 126.2(5) . .
C7 C6 C5 124.2(5) . .
C8 C7 C6 108.9(5) . .
C8 C7 H7A 125.6 . .
C6 C7 H7A 125.6 . .
C7 C8 C9 106.4(5) . .
C7 C8 H8A 126.8 . .
C9 C8 H8A 126.8 . .
C5 C9 N1 129.7(6) 11_551 .
C5 C9 C8 124.1(6) 11_551 .
N1 C9 C8 106.2(5) . .

loop_
_geom_bond_atom_site_label_1
_geom_bond_atom_site_label_2
_geom_bond_distance
_geom_bond_site_symmetry_2
Sm1 O1 2.397(2) 4_545
Sm1 O1 2.397(2) 2_445
Sm1 O1 2.397(2) 6_541
Sm1 O1 2.397(2) .
Sm1 O1 2.397(2) 3_455
Sm1 O1 2.397(2) 5_451
Sm1 O1 2.397(2) 8_441
Sm1 O1 2.397(2) 7_551
V1 O3 1.4632(19) .
V1 V1 2.031(4) 9_551
V1 N1 2.301(5) 3
V1 N1 2.301(5) .
V1 N1 2.301(5) 9_551
V1 N1 2.301(5) 11_551
V1 V1 2.926(4) 5_551
S1 O2 1.422(3) .
S1 O1 1.447(2) 10_551
S1 O1 1.447(2) .
S1 C1 1.757(3) .
N1 C6 1.335(7) .
N1 C9 1.391(8) .
N1 V1 2.301(5) 9_551
O3 V1 1.4632(19) 5_551
C1 C2 1.364(4) .
C1 C2 1.364(4) 10_551
C2 C3 1.390(5) .
C2 H2A 0.9300 .
C3 C4 1.381(5) .
C3 H3A 0.9300 .
C4 C3 1.381(5) 10_551
C4 C5 1.489(7) .
C5 C9 1.374(9) 3
C5 C6 1.439(7) .
C6 C7 1.396(7) .
C7 C8 1.352(8) .
C7 H7A 0.9300 .
C8 C9 1.459(9) .
C8 H8A 0.9300 .
C9 C5 1.374(9) 11_551
